data_7202605
loop_
_publ_author_name
'Smith, Martin B.'
'Dale, Sophie H.'
'Coles, Simon J.'
'Gelbrich, Thomas'
'Hursthouse, Michael B.'
'Light, Mark E.'
'Horton, Peter N.'

_publ_section_title
;
 Hydrogen bonded supramolecular assemblies based on neutral
 square-planar palladium(ii) complexes
;
_journal_issue 2
_journal_name_full CrystEngComm
_journal_page_first 165
_journal_paper_doi 10.1039/b616337h
_journal_volume 9
_journal_year 2007
_chemical_formula_moiety 'C40 H47 Cl2 N O7 P2 Pd S3'
_chemical_formula_sum 'C40 H47 Cl2 N O7 P2 Pd S3'
_chemical_formula_weight 989.21
_chemical_name_systematic
;
?
;
_space_group_IT_number 2
_symmetry_cell_setting triclinic
_symmetry_space_group_name_Hall '-P 1'
_symmetry_space_group_name_H-M 'P -1'
_atom_sites_solution_hydrogens geom
_atom_sites_solution_primary direct
_atom_sites_solution_secondary difmap
_audit_creation_method SHELXL-97
_cell_angle_alpha 67.561(1)
_cell_angle_beta 86.733(1)
_cell_angle_gamma 80.258(1)
_cell_formula_units_Z 2
_cell_length_a 12.3355(2)
_cell_length_b 13.5157(3)
_cell_length_c 14.6704(2)
_cell_measurement_temperature 120(2)
_cell_volume 2228.03(7)
_computing_cell_refinement 'DENZO & COLLECT'
_computing_data_collection 'DENZO (Otwinowski & Minor, 1997) & COLLECT (Hooft, 1998)'
_computing_data_reduction 'DENZO & COLLECT'
_computing_molecular_graphics 'Bruker SHELXTL and local programs'
_computing_publication_material Diamond
_computing_structure_refinement 'SHELXL-97 (Sheldrick, 1997)'
_computing_structure_solution 'SHELXS-97 (Sheldrick, 1997)'
_diffrn_ambient_temperature 120(2)
_diffrn_measured_fraction_theta_full 0.988
_diffrn_measured_fraction_theta_max 0.988
_diffrn_measurement_device_type 'Nonius KappaCCD'
_diffrn_measurement_method '\f & \w scans'
_diffrn_radiation_monochromator graphite
_diffrn_radiation_source 'Nonius FR591 rotating anode'
_diffrn_radiation_type MoK\a
_diffrn_radiation_wavelength 0.71073
_diffrn_reflns_av_R_equivalents 0.0892
_diffrn_reflns_av_sigmaI/netI 0.0660
_diffrn_reflns_limit_h_max 14
_diffrn_reflns_limit_h_min -14
_diffrn_reflns_limit_k_max 16
_diffrn_reflns_limit_k_min -16
_diffrn_reflns_limit_l_max 17
_diffrn_reflns_limit_l_min -17
_diffrn_reflns_number 28952
_diffrn_reflns_theta_full 25.03
_diffrn_reflns_theta_max 25.03
_diffrn_reflns_theta_min 2.96
_exptl_absorpt_coefficient_mu 0.796
_exptl_absorpt_correction_T_max 0.9613
_exptl_absorpt_correction_T_min 0.8258
_exptl_absorpt_correction_type multi-scan
_exptl_absorpt_process_details 'SORTAV Blessing (1997)'
_exptl_crystal_colour Colourless
_exptl_crystal_density_diffrn 1.475
_exptl_crystal_density_method 'not measured'
_exptl_crystal_description Plate
_exptl_crystal_F_000 1016
_exptl_crystal_size_max 0.25
_exptl_crystal_size_mid 0.20
_exptl_crystal_size_min 0.05
_refine_diff_density_max 1.649
_refine_diff_density_min -1.022
_refine_diff_density_rms 0.108
_refine_ls_extinction_coef 0.0008(5)
_refine_ls_extinction_expression Fc^*^=kFc[1+0.001xFc^2^\l^3^/sin(2\q)]^-1/4^
_refine_ls_extinction_method SHELXL
_refine_ls_goodness_of_fit_ref 1.035
_refine_ls_hydrogen_treatment constr
_refine_ls_matrix_type full
_refine_ls_number_parameters 514
_refine_ls_number_reflns 7779
_refine_ls_number_restraints 0
_refine_ls_restrained_S_all 1.035
_refine_ls_R_factor_all 0.0568
_refine_ls_R_factor_gt 0.0428
_refine_ls_shift/su_max 0.001
_refine_ls_shift/su_mean 0.000
_refine_ls_structure_factor_coef Fsqd
_refine_ls_weighting_details 'calc w=1/[\s^2^(Fo^2^)+(0.0655P)^2^+0.0000P] where P=(Fo^2^+2Fc^2^)/3'
_refine_ls_weighting_scheme calc
_refine_ls_wR_factor_gt 0.1064
_refine_ls_wR_factor_ref 0.1137
_reflns_number_gt 6342
_reflns_number_total 7779
_reflns_threshold_expression I>2\s(I)
_cod_data_source_file b616337h.txt
_cod_data_source_block 4.3DMSO
_cod_database_code 7202605

loop_
_symmetry_equiv_pos_as_xyz
'x, y, z'
'-x, -y, -z'

loop_
_atom_site_label
_atom_site_type_symbol
_atom_site_fract_x
_atom_site_fract_y
_atom_site_fract_z
_atom_site_U_iso_or_equiv
_atom_site_adp_type
_atom_site_occupancy
_atom_site_symmetry_multiplicity
_atom_site_calc_flag
_atom_site_refinement_flags
_atom_site_disorder_assembly
_atom_site_disorder_group
Pd1 Pd 0.15136(2) 0.029632(19) 0.221184(16) 0.01183(11) Uani 1 1 d . . .
Cl1 Cl 0.04512(7) -0.11052(7) 0.26709(6) 0.0172(2) Uani 1 1 d . . .
Cl2 Cl 0.31628(7) -0.09496(7) 0.24778(6) 0.0208(2) Uani 1 1 d . . .
P1 P -0.00884(7) 0.13975(7) 0.21133(6) 0.0109(2) Uani 1 1 d . . .
P2 P 0.25688(7) 0.16067(7) 0.16227(6) 0.0132(2) Uani 1 1 d . . .
N1 N 0.0777(2) 0.3215(2) 0.09463(19) 0.0146(6) Uani 1 1 d . . .
O1 O 0.2098(2) 0.6042(2) -0.25549(19) 0.0272(6) Uani 1 1 d . . .
O2 O 0.2442(2) 0.4494(2) -0.28139(18) 0.0260(6) Uani 1 1 d . . .
H2 H 0.2943 0.4789 -0.3174 0.039 Uiso 1 1 calc R . .
O3 O 0.0169(2) 0.5931(2) -0.37365(17) 0.0240(6) Uani 1 1 d . . .
O4 O -0.1531(2) 0.5710(3) -0.32278(19) 0.0448(9) Uani 1 1 d . . .
H4 H -0.1681 0.6092 -0.3823 0.067 Uiso 1 1 calc R . .
C1 C -0.1054(3) 0.1415(3) 0.1223(2) 0.0126(7) Uani 1 1 d . . .
C2 C -0.0676(3) 0.1150(3) 0.0425(2) 0.0173(8) Uani 1 1 d . . .
H2A H 0.0073 0.0845 0.0402 0.021 Uiso 1 1 calc R . .
C3 C -0.1386(3) 0.1328(3) -0.0341(3) 0.0236(9) Uani 1 1 d . . .
H3 H -0.1119 0.1158 -0.0893 0.028 Uiso 1 1 calc R . .
C4 C -0.2475(3) 0.1751(3) -0.0305(3) 0.0230(8) Uani 1 1 d . . .
H4A H -0.2958 0.1867 -0.0831 0.028 Uiso 1 1 calc R . .
C5 C -0.2874(3) 0.2008(3) 0.0494(3) 0.0211(8) Uani 1 1 d . . .
H5 H -0.3630 0.2289 0.0520 0.025 Uiso 1 1 calc R . .
C6 C -0.2166(3) 0.1855(3) 0.1256(2) 0.0160(7) Uani 1 1 d . . .
H6 H -0.2432 0.2046 0.1797 0.019 Uiso 1 1 calc R . .
C7 C -0.0769(3) 0.1072(3) 0.3297(2) 0.0130(7) Uani 1 1 d . . .
C8 C -0.1503(3) 0.0337(3) 0.3569(2) 0.0163(7) Uani 1 1 d . . .
H8 H -0.1665 0.0023 0.3124 0.020 Uiso 1 1 calc R . .
C9 C -0.1999(3) 0.0059(3) 0.4481(2) 0.0194(8) Uani 1 1 d . . .
H9 H -0.2504 -0.0442 0.4659 0.023 Uiso 1 1 calc R . .
C10 C -0.1761(3) 0.0511(3) 0.5136(2) 0.0222(8) Uani 1 1 d . . .
H10 H -0.2117 0.0335 0.5757 0.027 Uiso 1 1 calc R . .
C11 C -0.1012(3) 0.1212(3) 0.4887(2) 0.0216(8) Uani 1 1 d . . .
H11 H -0.0835 0.1504 0.5344 0.026 Uiso 1 1 calc R . .
C12 C -0.0510(3) 0.1499(3) 0.3970(2) 0.0189(8) Uani 1 1 d . . .
H12 H 0.0008 0.1985 0.3802 0.023 Uiso 1 1 calc R . .
C13 C 0.3247(3) 0.1600(3) 0.0492(2) 0.0163(7) Uani 1 1 d . . .
C14 C 0.3939(3) 0.2364(3) -0.0002(2) 0.0190(8) Uani 1 1 d . . .
H14 H 0.4052 0.2888 0.0252 0.023 Uiso 1 1 calc R . .
C15 C 0.4452(3) 0.2348(3) -0.0858(3) 0.0249(9) Uani 1 1 d . . .
H15 H 0.4921 0.2862 -0.1193 0.030 Uiso 1 1 calc R . .
C16 C 0.4285(3) 0.1583(3) -0.1234(3) 0.0254(9) Uani 1 1 d . . .
H16 H 0.4650 0.1570 -0.1818 0.030 Uiso 1 1 calc R . .
C17 C 0.3592(3) 0.0842(3) -0.0763(3) 0.0264(9) Uani 1 1 d . . .
H17 H 0.3474 0.0325 -0.1025 0.032 Uiso 1 1 calc R . .
C18 C 0.3064(3) 0.0856(3) 0.0102(2) 0.0193(8) Uani 1 1 d . . .
H18 H 0.2578 0.0354 0.0423 0.023 Uiso 1 1 calc R . .
C19 C 0.3636(3) 0.1469(3) 0.2486(2) 0.0158(7) Uani 1 1 d . . .
C20 C 0.4723(3) 0.1027(3) 0.2387(3) 0.0207(8) Uani 1 1 d . . .
H20 H 0.4923 0.0803 0.1852 0.025 Uiso 1 1 calc R . .
C21 C 0.5510(3) 0.0915(3) 0.3074(3) 0.0234(8) Uani 1 1 d . . .
H21 H 0.6250 0.0617 0.3004 0.028 Uiso 1 1 calc R . .
C22 C 0.5231(3) 0.1231(3) 0.3857(3) 0.0266(9) Uani 1 1 d . . .
H22 H 0.5778 0.1156 0.4320 0.032 Uiso 1 1 calc R . .
C23 C 0.4149(3) 0.1661(3) 0.3967(3) 0.0223(8) Uani 1 1 d . . .
H23 H 0.3953 0.1879 0.4506 0.027 Uiso 1 1 calc R . .
C24 C 0.3358(3) 0.1770(3) 0.3290(2) 0.0198(8) Uani 1 1 d . . .
H24 H 0.2617 0.2053 0.3373 0.024 Uiso 1 1 calc R . .
C25 C 0.1892(3) 0.3020(3) 0.1316(2) 0.0141(7) Uani 1 1 d . . .
H25A H 0.1874 0.3197 0.1913 0.017 Uiso 1 1 calc R . .
H25B H 0.2331 0.3510 0.0812 0.017 Uiso 1 1 calc R . .
C26 C -0.0009(3) 0.2851(3) 0.1728(2) 0.0132(7) Uani 1 1 d . . .
H26A H -0.0746 0.3279 0.1498 0.016 Uiso 1 1 calc R . .
H26B H 0.0199 0.2991 0.2304 0.016 Uiso 1 1 calc R . .
C27 C 0.0489(3) 0.3730(3) -0.0043(2) 0.0136(7) Uani 1 1 d . . .
C28 C 0.1279(3) 0.4121(3) -0.0764(2) 0.0159(7) Uani 1 1 d . . .
H28 H 0.2030 0.3996 -0.0575 0.019 Uiso 1 1 calc R . .
C29 C 0.0978(3) 0.4686(3) -0.1748(2) 0.0137(7) Uani 1 1 d . . .
C30 C -0.0121(3) 0.4881(3) -0.2053(2) 0.0146(7) Uani 1 1 d . . .
C31 C -0.0885(3) 0.4464(3) -0.1329(2) 0.0178(8) Uani 1 1 d . . .
H31 H -0.1633 0.4573 -0.1518 0.021 Uiso 1 1 calc R . .
C32 C -0.0605(3) 0.3909(3) -0.0362(2) 0.0158(7) Uani 1 1 d . . .
H32 H -0.1156 0.3638 0.0104 0.019 Uiso 1 1 calc R . .
C33 C 0.1882(3) 0.5166(3) -0.2433(2) 0.0163(8) Uani 1 1 d . . .
C34 C -0.0455(3) 0.5548(3) -0.3088(2) 0.0175(8) Uani 1 1 d . . .
S1 S 0.44548(8) 0.50737(8) 0.12004(7) 0.0271(2) Uani 1 1 d . . .
O5 O 0.3631(2) 0.4751(2) 0.0698(2) 0.0371(7) Uani 1 1 d . . .
C35 C 0.3890(4) 0.5014(4) 0.2359(3) 0.0425(12) Uani 1 1 d . . .
H35A H 0.3293 0.5625 0.2258 0.064 Uiso 1 1 calc R . .
H35B H 0.4464 0.5051 0.2775 0.064 Uiso 1 1 calc R . .
H35C H 0.3601 0.4331 0.2684 0.064 Uiso 1 1 calc R . .
C36 C 0.5519(4) 0.3936(4) 0.1658(3) 0.0386(11) Uani 1 1 d . . .
H36A H 0.5193 0.3282 0.2016 0.058 Uiso 1 1 calc R . .
H36B H 0.5999 0.4054 0.2104 0.058 Uiso 1 1 calc R . .
H36C H 0.5950 0.3846 0.1105 0.058 Uiso 1 1 calc R . .
S2 S -0.14560(8) 0.74299(7) -0.57729(6) 0.0232(2) Uani 1 1 d . . .
O6 O -0.2230(2) 0.6822(2) -0.49923(18) 0.0314(7) Uani 1 1 d . . .
C37 C -0.0540(3) 0.6421(3) -0.6055(3) 0.0271(9) Uani 1 1 d . . .
H37A H -0.0960 0.5915 -0.6152 0.041 Uiso 1 1 calc R . .
H37B H -0.0016 0.6026 -0.5509 0.041 Uiso 1 1 calc R . .
H37C H -0.0140 0.6767 -0.6659 0.041 Uiso 1 1 calc R . .
C38 C -0.2255(4) 0.7978(3) -0.6886(3) 0.0320(10) Uani 1 1 d . . .
H38A H -0.2899 0.8479 -0.6818 0.048 Uiso 1 1 calc R . .
H38B H -0.2497 0.7387 -0.7012 0.048 Uiso 1 1 calc R . .
H38C H -0.1806 0.8367 -0.7437 0.048 Uiso 1 1 calc R . .
S3 S 0.36916(9) 0.65665(8) -0.46513(7) 0.0322(3) Uani 1 1 d . . .
O7 O 0.4010(2) 0.5404(2) -0.39117(19) 0.0342(7) Uani 1 1 d . . .
C39 C 0.4757(4) 0.6739(4) -0.5546(3) 0.0408(11) Uani 1 1 d . . .
H39A H 0.4823 0.6165 -0.5809 0.061 Uiso 1 1 calc R . .
H39B H 0.5455 0.6700 -0.5237 0.061 Uiso 1 1 calc R . .
H39C H 0.4578 0.7448 -0.6085 0.061 Uiso 1 1 calc R . .
C40 C 0.2599(4) 0.6492(4) -0.5363(3) 0.0458(12) Uani 1 1 d . . .
H40A H 0.1961 0.6307 -0.4940 0.069 Uiso 1 1 calc R . .
H40B H 0.2843 0.5934 -0.5636 0.069 Uiso 1 1 calc R . .
H40C H 0.2396 0.7195 -0.5902 0.069 Uiso 1 1 calc R . .

loop_
_atom_site_aniso_label
_atom_site_aniso_U_11
_atom_site_aniso_U_22
_atom_site_aniso_U_33
_atom_site_aniso_U_23
_atom_site_aniso_U_13
_atom_site_aniso_U_12
Pd1 0.01261(17) 0.01187(16) 0.00962(16) -0.00295(11) 0.00085(10) -0.00118(11)
Cl1 0.0219(5) 0.0154(4) 0.0150(4) -0.0056(3) 0.0043(3) -0.0065(4)
Cl2 0.0175(5) 0.0182(5) 0.0206(5) -0.0034(4) 0.0008(3) 0.0037(4)
P1 0.0128(5) 0.0121(4) 0.0075(4) -0.0034(3) 0.0006(3) -0.0020(3)
P2 0.0118(5) 0.0145(5) 0.0115(4) -0.0030(3) -0.0004(3) -0.0019(4)
N1 0.0110(15) 0.0175(15) 0.0134(15) -0.0034(12) 0.0000(11) -0.0029(12)
O1 0.0256(15) 0.0236(15) 0.0330(16) -0.0110(12) 0.0136(11) -0.0098(12)
O2 0.0311(16) 0.0218(14) 0.0229(15) -0.0086(11) 0.0123(11) -0.0020(12)
O3 0.0255(15) 0.0265(15) 0.0135(13) -0.0003(11) -0.0002(11) -0.0049(12)
O4 0.0247(17) 0.077(2) 0.0118(14) 0.0060(14) -0.0049(11) -0.0050(15)
C1 0.0163(18) 0.0105(17) 0.0096(16) -0.0026(13) -0.0005(12) -0.0013(14)
C2 0.020(2) 0.0146(18) 0.0144(18) -0.0038(14) -0.0003(14) -0.0001(15)
C3 0.037(2) 0.023(2) 0.0152(19) -0.0106(15) -0.0044(15) -0.0038(18)
C4 0.029(2) 0.022(2) 0.0175(19) -0.0071(15) -0.0087(15) 0.0006(17)
C5 0.0166(19) 0.025(2) 0.0210(19) -0.0088(16) -0.0041(14) 0.0003(16)
C6 0.0180(19) 0.0170(18) 0.0122(17) -0.0048(14) 0.0007(13) -0.0029(15)
C7 0.0143(18) 0.0150(18) 0.0075(16) -0.0037(13) -0.0007(12) 0.0024(14)
C8 0.0149(19) 0.0178(19) 0.0150(18) -0.0060(14) -0.0044(13) 0.0014(15)
C9 0.0169(19) 0.023(2) 0.0116(18) 0.0007(14) 0.0008(13) -0.0030(15)
C10 0.025(2) 0.028(2) 0.0074(17) -0.0038(15) 0.0013(14) 0.0035(17)
C11 0.030(2) 0.023(2) 0.0129(18) -0.0096(15) -0.0030(15) 0.0018(17)
C12 0.024(2) 0.0191(19) 0.0128(18) -0.0057(14) -0.0024(14) -0.0010(16)
C13 0.0121(18) 0.0185(19) 0.0145(18) -0.0043(14) -0.0010(13) 0.0032(15)
C14 0.0170(19) 0.022(2) 0.0166(19) -0.0052(15) -0.0031(14) -0.0035(15)
C15 0.019(2) 0.031(2) 0.020(2) -0.0035(16) 0.0026(15) -0.0052(17)
C16 0.023(2) 0.034(2) 0.0167(19) -0.0083(16) 0.0037(15) -0.0022(17)
C17 0.035(2) 0.030(2) 0.019(2) -0.0145(17) 0.0015(16) -0.0046(18)
C18 0.019(2) 0.021(2) 0.0166(19) -0.0054(15) 0.0017(14) -0.0045(16)
C19 0.0161(19) 0.0148(18) 0.0130(18) -0.0007(14) -0.0019(13) -0.0038(15)
C20 0.017(2) 0.022(2) 0.0209(19) -0.0064(15) -0.0013(14) -0.0028(16)
C21 0.0120(19) 0.030(2) 0.023(2) -0.0057(16) -0.0013(14) -0.0004(16)
C22 0.027(2) 0.032(2) 0.019(2) -0.0061(16) -0.0101(15) -0.0054(18)
C23 0.026(2) 0.026(2) 0.0144(19) -0.0070(15) -0.0063(14) -0.0008(17)
C24 0.0169(19) 0.023(2) 0.0173(19) -0.0064(15) -0.0004(14) -0.0014(16)
C25 0.0146(18) 0.0140(18) 0.0129(17) -0.0034(13) 0.0002(13) -0.0039(14)
C26 0.0145(18) 0.0147(17) 0.0081(16) -0.0023(13) 0.0016(12) -0.0010(14)
C27 0.0169(19) 0.0103(17) 0.0132(17) -0.0041(13) -0.0010(13) -0.0015(14)
C28 0.0142(18) 0.0132(18) 0.0194(19) -0.0053(14) -0.0006(13) -0.0014(14)
C29 0.0186(19) 0.0109(17) 0.0131(18) -0.0052(13) 0.0029(13) -0.0055(14)
C30 0.0213(19) 0.0135(17) 0.0091(17) -0.0045(13) -0.0006(13) -0.0024(14)
C31 0.0163(19) 0.0191(19) 0.0183(19) -0.0067(15) -0.0032(14) -0.0029(15)
C32 0.0171(19) 0.0140(18) 0.0182(19) -0.0067(14) 0.0025(13) -0.0067(14)
C33 0.0170(19) 0.017(2) 0.0102(17) -0.0026(14) -0.0024(13) 0.0041(15)
C34 0.020(2) 0.0160(18) 0.0168(19) -0.0072(15) -0.0023(15) 0.0003(15)
S1 0.0231(5) 0.0286(5) 0.0291(5) -0.0085(4) 0.0002(4) -0.0090(4)
O5 0.0299(16) 0.0467(18) 0.0392(17) -0.0173(14) -0.0057(13) -0.0135(14)
C35 0.032(3) 0.073(3) 0.033(3) -0.028(2) 0.0015(18) -0.015(2)
C36 0.037(3) 0.035(3) 0.038(3) -0.009(2) -0.0077(19) 0.000(2)
S2 0.0317(6) 0.0199(5) 0.0163(5) -0.0054(4) -0.0032(4) -0.0019(4)
O6 0.0291(16) 0.0404(17) 0.0141(14) 0.0002(11) -0.0024(11) -0.0020(13)
C37 0.037(2) 0.021(2) 0.023(2) -0.0089(16) -0.0007(17) -0.0029(18)
C38 0.045(3) 0.026(2) 0.020(2) -0.0039(17) -0.0071(17) -0.0040(19)
S3 0.0310(6) 0.0311(6) 0.0317(6) -0.0103(5) 0.0039(4) -0.0024(5)
O7 0.0285(16) 0.0386(17) 0.0222(15) -0.0004(12) 0.0071(11) 0.0010(13)
C39 0.039(3) 0.030(2) 0.039(3) 0.0014(19) 0.0062(19) -0.004(2)
C40 0.044(3) 0.040(3) 0.043(3) -0.005(2) -0.012(2) 0.001(2)

loop_
_atom_type_symbol
_atom_type_description
_atom_type_scat_dispersion_real
_atom_type_scat_dispersion_imag
_atom_type_scat_source
C C 0.0033 0.0016 'International Tables Vol C Tables 4.2.6.8 and 6.1.1.4'
H H 0.0000 0.0000 'International Tables Vol C Tables 4.2.6.8 and 6.1.1.4'
N N 0.0061 0.0033 'International Tables Vol C Tables 4.2.6.8 and 6.1.1.4'
O O 0.0106 0.0060 'International Tables Vol C Tables 4.2.6.8 and 6.1.1.4'
P P 0.1023 0.0942 'International Tables Vol C Tables 4.2.6.8 and 6.1.1.4'
Cl Cl 0.1484 0.1585 'International Tables Vol C Tables 4.2.6.8 and 6.1.1.4'
Pd Pd -0.9988 1.0072 'International Tables Vol C Tables 4.2.6.8 and 6.1.1.4'
S S 0.1246 0.1234 'International Tables Vol C Tables 4.2.6.8 and 6.1.1.4'

loop_
_geom_angle_atom_site_label_1
_geom_angle_atom_site_label_2
_geom_angle_atom_site_label_3
_geom_angle
_geom_angle_site_symmetry_1
_geom_angle_site_symmetry_3
_geom_angle_publ_flag
Cl1 Pd1 Cl2 91.64(3) . . ?
Cl1 Pd1 P1 85.66(3) . . ?
Cl1 Pd1 P2 173.89(3) . . ?
Cl2 Pd1 P1 174.47(3) . . ?
Cl2 Pd1 P2 86.59(3) . . ?
P1 Pd1 P2 96.59(3) . . ?
Pd1 P1 C1 114.58(11) . . ?
Pd1 P1 C7 111.82(11) . . ?
Pd1 P1 C26 116.07(11) . . ?
C1 P1 C7 108.02(15) . . ?
C1 P1 C26 101.76(15) . . ?
C7 P1 C26 103.51(15) . . ?
Pd1 P2 C13 111.12(12) . . ?
Pd1 P2 C19 112.88(11) . . ?
Pd1 P2 C25 117.73(11) . . ?
C13 P2 C19 107.24(15) . . ?
C13 P2 C25 104.67(15) . . ?
C19 P2 C25 102.26(15) . . ?
C25 N1 C26 112.7(2) . . ?
C25 N1 C27 123.7(3) . . ?
C26 N1 C27 123.6(3) . . ?
H2 O2 C33 109.5 . . ?
H4 O4 C34 109.5 . . ?
P1 C1 C2 120.0(3) . . ?
P1 C1 C6 119.8(2) . . ?
C2 C1 C6 119.5(3) . . ?
C1 C2 H2A 119.9 . . ?
C1 C2 C3 120.3(3) . . ?
H2A C2 C3 119.9 . . ?
C2 C3 H3 119.9 . . ?
C2 C3 C4 120.2(3) . . ?
H3 C3 C4 119.9 . . ?
C3 C4 H4A 119.8 . . ?
C3 C4 C5 120.5(3) . . ?
H4A C4 C5 119.8 . . ?
C4 C5 H5 120.1 . . ?
C4 C5 C6 119.9(3) . . ?
H5 C5 C6 120.1 . . ?
C1 C6 C5 119.7(3) . . ?
C1 C6 H6 120.1 . . ?
C5 C6 H6 120.2 . . ?
P1 C7 C8 120.1(2) . . ?
P1 C7 C12 120.7(3) . . ?
C8 C7 C12 119.1(3) . . ?
C7 C8 H8 119.7 . . ?
C7 C8 C9 120.6(3) . . ?
H8 C8 C9 119.7 . . ?
C8 C9 H9 120.0 . . ?
C8 C9 C10 120.0(3) . . ?
H9 C9 C10 120.0 . . ?
C9 C10 H10 120.0 . . ?
C9 C10 C11 119.9(3) . . ?
H10 C10 C11 120.0 . . ?
C10 C11 H11 119.7 . . ?
C10 C11 C12 120.5(3) . . ?
H11 C11 C12 119.7 . . ?
C7 C12 C11 119.9(3) . . ?
C7 C12 H12 120.1 . . ?
C11 C12 H12 120.1 . . ?
P2 C13 C14 120.3(3) . . ?
P2 C13 C18 120.1(3) . . ?
C14 C13 C18 119.7(3) . . ?
C13 C14 H14 120.1 . . ?
C13 C14 C15 119.7(3) . . ?
H14 C14 C15 120.1 . . ?
C14 C15 H15 119.9 . . ?
C14 C15 C16 120.3(4) . . ?
H15 C15 C16 119.9 . . ?
C15 C16 H16 119.8 . . ?
C15 C16 C17 120.4(3) . . ?
H16 C16 C17 119.8 . . ?
C16 C17 H17 120.2 . . ?
C16 C17 C18 119.6(4) . . ?
H17 C17 C18 120.2 . . ?
C13 C18 C17 120.2(3) . . ?
C13 C18 H18 119.9 . . ?
C17 C18 H18 119.9 . . ?
P2 C19 C20 121.5(3) . . ?
P2 C19 C24 119.4(3) . . ?
C20 C19 C24 119.0(3) . . ?
C19 C20 H20 120.1 . . ?
C19 C20 C21 119.7(3) . . ?
H20 C20 C21 120.1 . . ?
C20 C21 H21 119.6 . . ?
C20 C21 C22 120.8(3) . . ?
H21 C21 C22 119.6 . . ?
C21 C22 H22 120.1 . . ?
C21 C22 C23 119.8(3) . . ?
H22 C22 C23 120.1 . . ?
C22 C23 H23 120.1 . . ?
C22 C23 C24 119.8(3) . . ?
H23 C23 C24 120.1 . . ?
C19 C24 C23 120.8(3) . . ?
C19 C24 H24 119.6 . . ?
C23 C24 H24 119.6 . . ?
P2 C25 N1 112.8(2) . . ?
P2 C25 H25A 109.0 . . ?
P2 C25 H25B 109.0 . . ?
N1 C25 H25A 109.0 . . ?
N1 C25 H25B 109.0 . . ?
H25A C25 H25B 107.8 . . ?
P1 C26 N1 112.8(2) . . ?
P1 C26 H26A 109.0 . . ?
P1 C26 H26B 109.0 . . ?
N1 C26 H26A 109.0 . . ?
N1 C26 H26B 109.0 . . ?
H26A C26 H26B 107.8 . . ?
N1 C27 C28 121.1(3) . . ?
N1 C27 C32 121.5(3) . . ?
C28 C27 C32 117.5(3) . . ?
C27 C28 H28 119.6 . . ?
C27 C28 C29 120.9(3) . . ?
H28 C28 C29 119.6 . . ?
C28 C29 C30 121.1(3) . . ?
C28 C29 C33 115.7(3) . . ?
C30 C29 C33 122.9(3) . . ?
C29 C30 C31 117.0(3) . . ?
C29 C30 C34 121.1(3) . . ?
C31 C30 C34 121.9(3) . . ?
C30 C31 H31 118.6 . . ?
C30 C31 C32 122.8(3) . . ?
H31 C31 C32 118.6 . . ?
C27 C32 C31 120.8(3) . . ?
C27 C32 H32 119.6 . . ?
C31 C32 H32 119.6 . . ?
O1 C33 O2 124.5(3) . . ?
O1 C33 C29 122.3(3) . . ?
O2 C33 C29 113.0(3) . . ?
O3 C34 O4 122.6(3) . . ?
O3 C34 C30 124.5(3) . . ?
O4 C34 C30 112.8(3) . . ?
O5 S1 C35 106.88(19) . . ?
O5 S1 C36 106.6(2) . . ?
C35 S1 C36 97.3(2) . . ?
S1 C35 H35A 109.5 . . ?
S1 C35 H35B 109.5 . . ?
S1 C35 H35C 109.5 . . ?
H35A C35 H35B 109.5 . . ?
H35A C35 H35C 109.5 . . ?
H35B C35 H35C 109.5 . . ?
S1 C36 H36A 109.5 . . ?
S1 C36 H36B 109.5 . . ?
S1 C36 H36C 109.5 . . ?
H36A C36 H36B 109.5 . . ?
H36A C36 H36C 109.5 . . ?
H36B C36 H36C 109.5 . . ?
O6 S2 C37 105.81(17) . . ?
O6 S2 C38 104.02(18) . . ?
C37 S2 C38 97.71(19) . . ?
S2 C37 H37A 109.5 . . ?
S2 C37 H37B 109.5 . . ?
S2 C37 H37C 109.5 . . ?
H37A C37 H37B 109.5 . . ?
H37A C37 H37C 109.5 . . ?
H37B C37 H37C 109.5 . . ?
S2 C38 H38A 109.5 . . ?
S2 C38 H38B 109.5 . . ?
S2 C38 H38C 109.5 . . ?
H38A C38 H38B 109.5 . . ?
H38A C38 H38C 109.5 . . ?
H38B C38 H38C 109.5 . . ?
O7 S3 C39 104.30(18) . . ?
O7 S3 C40 104.26(19) . . ?
C39 S3 C40 99.4(2) . . ?
S3 C39 H39A 109.5 . . ?
S3 C39 H39B 109.5 . . ?
S3 C39 H39C 109.5 . . ?
H39A C39 H39B 109.5 . . ?
H39A C39 H39C 109.5 . . ?
H39B C39 H39C 109.5 . . ?
S3 C40 H40A 109.5 . . ?
S3 C40 H40B 109.5 . . ?
S3 C40 H40C 109.5 . . ?
H40A C40 H40B 109.5 . . ?
H40A C40 H40C 109.5 . . ?
H40B C40 H40C 109.5 . . ?

loop_
_geom_bond_atom_site_label_1
_geom_bond_atom_site_label_2
_geom_bond_distance
_geom_bond_site_symmetry_2
_geom_bond_publ_flag
Pd1 Cl1 2.3505(8) . ?
Pd1 Cl2 2.3571(8) . ?
Pd1 P1 2.2392(9) . ?
Pd1 P2 2.2497(9) . ?
P1 C1 1.808(3) . ?
P1 C7 1.814(3) . ?
P1 C26 1.844(3) . ?
P2 C13 1.816(3) . ?
P2 C19 1.817(3) . ?
P2 C25 1.843(3) . ?
N1 C25 1.451(4) . ?
N1 C26 1.450(4) . ?
N1 C27 1.386(4) . ?
O1 C33 1.202(4) . ?
O2 H2 0.8400 . ?
O2 C33 1.321(4) . ?
O3 C34 1.201(4) . ?
O4 H4 0.8400 . ?
O4 C34 1.323(4) . ?
C1 C2 1.385(5) . ?
C1 C6 1.405(5) . ?
C2 H2A 0.9500 . ?
C2 C3 1.387(5) . ?
C3 H3 0.9500 . ?
C3 C4 1.374(5) . ?
C4 H4A 0.9500 . ?
C4 C5 1.388(5) . ?
C5 H5 0.9500 . ?
C5 C6 1.388(5) . ?
C6 H6 0.9500 . ?
C7 C8 1.388(5) . ?
C7 C12 1.393(5) . ?
C8 H8 0.9500 . ?
C8 C9 1.380(5) . ?
C9 H9 0.9500 . ?
C9 C10 1.388(5) . ?
C10 H10 0.9500 . ?
C10 C11 1.371(5) . ?
C11 H11 0.9500 . ?
C11 C12 1.390(5) . ?
C12 H12 0.9500 . ?
C13 C14 1.406(5) . ?
C13 C18 1.386(5) . ?
C14 H14 0.9500 . ?
C14 C15 1.380(5) . ?
C15 H15 0.9500 . ?
C15 C16 1.391(5) . ?
C16 H16 0.9500 . ?
C16 C17 1.380(5) . ?
C17 H17 0.9500 . ?
C17 C18 1.398(5) . ?
C18 H18 0.9500 . ?
C19 C20 1.396(5) . ?
C19 C24 1.394(5) . ?
C20 H20 0.9500 . ?
C20 C21 1.388(5) . ?
C21 H21 0.9500 . ?
C21 C22 1.378(5) . ?
C22 H22 0.9500 . ?
C22 C23 1.389(5) . ?
C23 H23 0.9500 . ?
C23 C24 1.382(5) . ?
C24 H24 0.9500 . ?
C25 H25A 0.9900 . ?
C25 H25B 0.9900 . ?
C26 H26A 0.9900 . ?
C26 H26B 0.9900 . ?
C27 C28 1.407(5) . ?
C27 C32 1.405(5) . ?
C28 H28 0.9500 . ?
C28 C29 1.389(5) . ?
C29 C30 1.402(5) . ?
C29 C33 1.514(5) . ?
C30 C31 1.394(5) . ?
C30 C34 1.479(5) . ?
C31 H31 0.9500 . ?
C31 C32 1.360(5) . ?
C32 H32 0.9500 . ?
S1 O5 1.499(3) . ?
S1 C35 1.778(4) . ?
S1 C36 1.780(4) . ?
C35 H35A 0.9800 . ?
C35 H35B 0.9800 . ?
C35 H35C 0.9800 . ?
C36 H36A 0.9800 . ?
C36 H36B 0.9800 . ?
C36 H36C 0.9800 . ?
S2 O6 1.523(3) . ?
S2 C37 1.778(4) . ?
S2 C38 1.789(4) . ?
C37 H37A 0.9800 . ?
C37 H37B 0.9800 . ?
C37 H37C 0.9800 . ?
C38 H38A 0.9800 . ?
C38 H38B 0.9800 . ?
C38 H38C 0.9800 . ?
S3 O7 1.529(3) . ?
S3 C39 1.783(4) . ?
S3 C40 1.789(5) . ?
C39 H39A 0.9800 . ?
C39 H39B 0.9800 . ?
C39 H39C 0.9800 . ?
C40 H40A 0.9800 . ?
C40 H40B 0.9800 . ?
C40 H40C 0.9800 . ?

loop_
_geom_hbond_atom_site_label_D
_geom_hbond_atom_site_label_H
_geom_hbond_atom_site_label_A
_geom_hbond_distance_DH
_geom_hbond_distance_HA
_geom_hbond_distance_DA
_geom_hbond_angle_DHA
_geom_hbond_site_symmetry_A
O2 H2 O7 0.84 1.76 2.604(4) 178.9 .
O4 H4 O6 0.84 1.73 2.559(3) 169.5 .

loop_
_geom_torsion_atom_site_label_1
_geom_torsion_atom_site_label_2
_geom_torsion_atom_site_label_3
_geom_torsion_atom_site_label_4
_geom_torsion
_geom_torsion_site_symmetry_1
_geom_torsion_site_symmetry_2
_geom_torsion_site_symmetry_3
_geom_torsion_site_symmetry_4
_geom_torsion_publ_flag
Cl1 Pd1 P1 C1 -60.77(12) . . . . ?
Cl1 Pd1 P1 C7 62.56(12) . . . . ?
Cl1 Pd1 P1 C26 -179.01(12) . . . . ?
Cl2 Pd1 P1 C1 -121.7(3) . . . . ?
Cl2 Pd1 P1 C7 1.7(4) . . . . ?
Cl2 Pd1 P1 C26 120.1(3) . . . . ?
P2 Pd1 P1 C1 113.52(12) . . . . ?
P2 Pd1 P1 C7 -123.15(12) . . . . ?
P2 Pd1 P1 C26 -4.72(12) . . . . ?
Cl1 Pd1 P2 C13 -7.4(3) . . . . ?
Cl1 Pd1 P2 C19 -127.9(3) . . . . ?
Cl1 Pd1 P2 C25 113.3(3) . . . . ?
Cl2 Pd1 P2 C13 65.92(11) . . . . ?
Cl2 Pd1 P2 C19 -54.60(13) . . . . ?
Cl2 Pd1 P2 C25 -173.43(12) . . . . ?
P1 Pd1 P2 C13 -118.62(11) . . . . ?
P1 Pd1 P2 C19 120.85(13) . . . . ?
P1 Pd1 P2 C25 2.02(12) . . . . ?
Pd1 P1 C1 C2 -25.2(3) . . . . ?
Pd1 P1 C1 C6 164.6(2) . . . . ?
C7 P1 C1 C2 -150.6(3) . . . . ?
C7 P1 C1 C6 39.2(3) . . . . ?
C26 P1 C1 C2 100.9(3) . . . . ?
C26 P1 C1 C6 -69.4(3) . . . . ?
P1 C1 C2 C3 -169.6(3) . . . . ?
C6 C1 C2 C3 0.7(5) . . . . ?
C1 C2 C3 C4 -1.2(5) . . . . ?
C2 C3 C4 C5 0.3(6) . . . . ?
C3 C4 C5 C6 1.0(5) . . . . ?
C4 C5 C6 C1 -1.5(5) . . . . ?
P1 C1 C6 C5 170.9(3) . . . . ?
C2 C1 C6 C5 0.6(5) . . . . ?
Pd1 P1 C7 C8 -90.5(3) . . . . ?
Pd1 P1 C7 C12 85.3(3) . . . . ?
C1 P1 C7 C8 36.5(3) . . . . ?
C1 P1 C7 C12 -147.7(3) . . . . ?
C26 P1 C7 C8 143.8(3) . . . . ?
C26 P1 C7 C12 -40.3(3) . . . . ?
P1 C7 C8 C9 178.0(3) . . . . ?
C12 C7 C8 C9 2.1(5) . . . . ?
C7 C8 C9 C10 -0.3(5) . . . . ?
C8 C9 C10 C11 -1.7(5) . . . . ?
C9 C10 C11 C12 1.8(5) . . . . ?
C10 C11 C12 C7 0.0(5) . . . . ?
P1 C7 C12 C11 -177.9(3) . . . . ?
C8 C7 C12 C11 -2.0(5) . . . . ?
Pd1 P2 C13 C14 179.4(2) . . . . ?
Pd1 P2 C13 C18 0.9(3) . . . . ?
C19 P2 C13 C14 -56.8(3) . . . . ?
C19 P2 C13 C18 124.7(3) . . . . ?
C25 P2 C13 C14 51.4(3) . . . . ?
C25 P2 C13 C18 -127.2(3) . . . . ?
P2 C13 C14 C15 179.8(3) . . . . ?
C18 C13 C14 C15 -1.6(5) . . . . ?
C13 C14 C15 C16 0.2(5) . . . . ?
C14 C15 C16 C17 1.0(6) . . . . ?
C15 C16 C17 C18 -0.6(6) . . . . ?
P2 C13 C18 C17 -179.4(3) . . . . ?
C14 C13 C18 C17 2.0(5) . . . . ?
C16 C17 C18 C13 -0.9(5) . . . . ?
Pd1 P2 C19 C20 100.9(3) . . . . ?
Pd1 P2 C19 C24 -76.4(3) . . . . ?
C13 P2 C19 C20 -21.8(3) . . . . ?
C13 P2 C19 C24 160.9(3) . . . . ?
C25 P2 C19 C20 -131.6(3) . . . . ?
C25 P2 C19 C24 51.0(3) . . . . ?
P2 C19 C20 C21 -178.7(3) . . . . ?
C24 C19 C20 C21 -1.4(5) . . . . ?
C19 C20 C21 C22 0.3(5) . . . . ?
C20 C21 C22 C23 0.4(6) . . . . ?
C21 C22 C23 C24 -0.1(6) . . . . ?
C22 C23 C24 C19 -1.0(5) . . . . ?
P2 C19 C24 C23 179.1(3) . . . . ?
C20 C19 C24 C23 1.7(5) . . . . ?
C26 N1 C25 P2 80.0(3) . . . . ?
C27 N1 C25 P2 -102.3(3) . . . . ?
Pd1 P2 C25 N1 -33.6(3) . . . . ?
C13 P2 C25 N1 90.4(2) . . . . ?
C19 P2 C25 N1 -157.9(2) . . . . ?
C25 N1 C26 P1 -84.5(3) . . . . ?
C27 N1 C26 P1 97.7(3) . . . . ?
Pd1 P1 C26 N1 40.3(2) . . . . ?
C1 P1 C26 N1 -84.8(2) . . . . ?
C7 P1 C26 N1 163.2(2) . . . . ?
C25 N1 C27 C28 -1.1(5) . . . . ?
C25 N1 C27 C32 -179.4(3) . . . . ?
C26 N1 C27 C28 176.4(3) . . . . ?
C26 N1 C27 C32 -1.9(5) . . . . ?
N1 C27 C28 C29 -176.6(3) . . . . ?
C32 C27 C28 C29 1.7(5) . . . . ?
C27 C28 C29 C30 -0.3(5) . . . . ?
C27 C28 C29 C33 173.8(3) . . . . ?
C28 C29 C30 C31 -1.2(5) . . . . ?
C28 C29 C30 C34 175.7(3) . . . . ?
C33 C29 C30 C31 -174.8(3) . . . . ?
C33 C29 C30 C34 2.2(5) . . . . ?
C29 C30 C31 C32 1.2(5) . . . . ?
C34 C30 C31 C32 -175.7(3) . . . . ?
C30 C31 C32 C27 0.3(5) . . . . ?
N1 C27 C32 C31 176.6(3) . . . . ?
C28 C27 C32 C31 -1.7(5) . . . . ?
C28 C29 C33 O1 -86.1(4) . . . . ?
C28 C29 C33 O2 89.4(4) . . . . ?
C30 C29 C33 O1 87.7(4) . . . . ?
C30 C29 C33 O2 -96.8(4) . . . . ?
C29 C30 C34 O3 2.7(5) . . . . ?
C29 C30 C34 O4 -175.5(3) . . . . ?
C31 C30 C34 O3 179.5(3) . . . . ?
C31 C30 C34 O4 1.2(5) . . . . ?
